data_4100977
loop_
_publ_author_name
'Jennifer A. McMahon'
'Peddy Vishweshwar'
'Matthew L. Peterson'
'Michael J. Zaworotko'

_journal_name_full 'Journal of the American Chemical Society'
_journal_year 2005
_chemical_formula_moiety 'C15 H12 N2 O, C9 H8 O4'
_chemical_formula_sum 'C24 H20 N2 O5'
_chemical_formula_weight 416.42
_chemical_name_common '1:1 Co-crystal of Aspirin and  Carbamazepine'
_space_group_IT_number 2
_symmetry_cell_setting triclinic
_symmetry_space_group_name_Hall '-P 1'
_symmetry_space_group_name_H-M 'P -1'
_cell_angle_alpha 60.350(4)
_cell_angle_beta 85.599(4)
_cell_angle_gamma 84.724(4)
_cell_formula_units_Z 2
_cell_length_a 9.0317(18)
_cell_length_b 11.364(2)
_cell_length_c 11.424(2)
_cell_measurement_temperature 100(2)
_cell_volume 1014.0(3)
_diffrn_ambient_temperature 100(2)
_exptl_crystal_density_diffrn 1.364
_cod_original_sg_symbol_H-M P-1
_cod_database_code 4100977

loop_
_symmetry_equiv_pos_as_xyz
'x, y, z'
'-x, -y, -z'

loop_
_atom_site_label
_atom_site_type_symbol
_atom_site_fract_x
_atom_site_fract_y
_atom_site_fract_z
_atom_site_U_iso_or_equiv
_atom_site_adp_type
_atom_site_occupancy
_atom_site_symmetry_multiplicity
_atom_site_calc_flag
_atom_site_refinement_flags
_atom_site_disorder_assembly
_atom_site_disorder_group
O1 O 0.43005(19) 0.17668(18) 0.25228(17) 0.0206(4) Uani 1 1 d . . .
H21O H 0.3659 0.1343 1.1520 0.025 Uiso 1 1 d R . .
N1 N 0.4413(2) 0.3010(2) 0.3566(2) 0.0177(5) Uani 1 1 d . . .
N2 N 0.2305(2) 0.3164(2) 0.2450(2) 0.0223(5) Uani 1 1 d . . .
H2NA H 0.1861 0.2879 0.1917 0.027 Uiso 1 1 d R . .
H2NB H 0.1977 0.3817 0.2574 0.027 Uiso 1 1 d R . .
C1 C 0.6336(3) 0.1296(3) 0.4899(3) 0.0197(6) Uani 1 1 d . . .
H1 H 0.5581 0.0721 0.5457 0.024 Uiso 1 1 calc R . .
C2 C 0.7823(3) 0.0862(3) 0.5143(3) 0.0222(6) Uani 1 1 d . . .
H2 H 0.8088 -0.0010 0.5871 0.027 Uiso 1 1 calc R . .
C3 C 0.8920(3) 0.1701(3) 0.4323(3) 0.0208(6) Uani 1 1 d . . .
H3 H 0.9938 0.1398 0.4478 0.025 Uiso 1 1 calc R . .
C4 C 0.8536(3) 0.2981(3) 0.3279(3) 0.0207(6) Uani 1 1 d . . .
H4 H 0.9298 0.3547 0.2720 0.025 Uiso 1 1 calc R . .
C5 C 0.7036(3) 0.3461(3) 0.3029(2) 0.0179(6) Uani 1 1 d . . .
C6 C 0.5956(3) 0.2571(3) 0.3842(3) 0.0177(6) Uani 1 1 d . . .
C7 C 0.6693(3) 0.4863(3) 0.1985(3) 0.0204(6) Uani 1 1 d . . .
H7 H 0.7360 0.5225 0.1222 0.025 Uiso 1 1 calc R . .
C8 C 0.5537(3) 0.5691(3) 0.1991(3) 0.0210(6) Uani 1 1 d . . .
H8 H 0.5488 0.6581 0.1236 0.025 Uiso 1 1 calc R . .
C9 C 0.3679(3) 0.6423(3) 0.3256(3) 0.0218(6) Uani 1 1 d . . .
H9 H 0.3986 0.7322 0.2714 0.026 Uiso 1 1 calc R . .
C10 C 0.2593(3) 0.6160(3) 0.4256(3) 0.0238(6) Uani 1 1 d . . .
H10 H 0.2161 0.6877 0.4396 0.029 Uiso 1 1 calc R . .
C11 C 0.2126(3) 0.4855(3) 0.5060(3) 0.0240(6) Uani 1 1 d . . .
H11 H 0.1387 0.4677 0.5755 0.029 Uiso 1 1 calc R . .
C12 C 0.2743(3) 0.3813(3) 0.4843(3) 0.0214(6) Uani 1 1 d . . .
H12 H 0.2428 0.2918 0.5387 0.026 Uiso 1 1 calc R . .
C13 C 0.3827(3) 0.4085(3) 0.3823(2) 0.0176(6) Uani 1 1 d . . .
C14 C 0.4342(3) 0.5383(3) 0.3025(2) 0.0182(6) Uani 1 1 d . . .
C15 C 0.3689(3) 0.2624(3) 0.2815(2) 0.0167(6) Uani 1 1 d . . .
O21 O 0.3493(2) 0.1097(2) 1.08387(18) 0.0264(5) Uani 1 1 d . . .
O22 O 0.1338(2) 0.23102(19) 1.06254(18) 0.0253(5) Uani 1 1 d . . .
O23 O -0.07777(19) 0.18512(18) 0.93206(17) 0.0193(4) Uani 1 1 d . . .
O24 O -0.0461(2) 0.41029(19) 0.80647(18) 0.0244(5) Uani 1 1 d . . .
C21 C 0.1880(3) 0.1284(3) 0.9232(2) 0.0179(6) Uani 1 1 d . . .
C22 C 0.0453(3) 0.1462(3) 0.8743(2) 0.0189(6) Uani 1 1 d . . .
C23 C 0.0171(3) 0.1061(3) 0.7824(2) 0.0209(6) Uani 1 1 d . . .
H23 H -0.0806 0.1186 0.7509 0.025 Uiso 1 1 calc R . .
C24 C 0.1317(3) 0.0476(3) 0.7361(3) 0.0237(6) Uani 1 1 d . . .
H24 H 0.1120 0.0193 0.6736 0.028 Uiso 1 1 calc R . .
C25 C 0.2749(3) 0.0305(3) 0.7807(3) 0.0234(6) Uani 1 1 d . . .
H25 H 0.3534 -0.0091 0.7487 0.028 Uiso 1 1 calc R . .
C26 C 0.3024(3) 0.0717(3) 0.8727(3) 0.0211(6) Uani 1 1 d . . .
H26 H 0.4007 0.0612 0.9021 0.025 Uiso 1 1 calc R . .
C27 C 0.2187(3) 0.1622(3) 1.0293(3) 0.0190(6) Uani 1 1 d . . .
C28 C -0.1069(3) 0.3178(3) 0.8991(3) 0.0204(6) Uani 1 1 d . . .
C29 C -0.2244(3) 0.3260(3) 0.9943(3) 0.0275(7) Uani 1 1 d . . .
H29A H -0.2644 0.4185 0.9629 0.033 Uiso 1 1 d R . .
H29B H -0.1798 0.2973 1.0840 0.033 Uiso 1 1 d R . .
H29C H -0.3042 0.2603 1.0182 0.033 Uiso 1 1 d R . .

loop_
_atom_site_aniso_label
_atom_site_aniso_U_11
_atom_site_aniso_U_22
_atom_site_aniso_U_33
_atom_site_aniso_U_23
_atom_site_aniso_U_13
_atom_site_aniso_U_12
O1 0.0201(10) 0.0207(10) 0.0262(10) -0.0159(9) -0.0056(8) 0.0044(8)
N1 0.0123(11) 0.0211(12) 0.0236(11) -0.0141(10) -0.0026(9) 0.0015(9)
N2 0.0176(12) 0.0241(13) 0.0329(13) -0.0199(11) -0.0080(10) 0.0048(10)
C1 0.0210(14) 0.0189(14) 0.0238(14) -0.0139(12) -0.0017(11) -0.0012(11)
C2 0.0250(15) 0.0198(15) 0.0248(14) -0.0137(12) -0.0074(12) 0.0067(12)
C3 0.0142(13) 0.0275(16) 0.0280(14) -0.0197(13) -0.0052(11) 0.0055(12)
C4 0.0153(13) 0.0276(16) 0.0253(14) -0.0180(13) -0.0010(11) 0.0007(12)
C5 0.0196(14) 0.0215(14) 0.0194(13) -0.0154(12) -0.0016(11) 0.0003(11)
C6 0.0135(13) 0.0237(15) 0.0224(13) -0.0165(12) -0.0039(11) 0.0031(11)
C7 0.0190(14) 0.0238(15) 0.0191(13) -0.0110(12) -0.0007(11) -0.0016(12)
C8 0.0228(14) 0.0180(14) 0.0190(13) -0.0062(12) -0.0044(11) -0.0014(12)
C9 0.0228(15) 0.0184(14) 0.0257(14) -0.0113(12) -0.0083(12) 0.0014(12)
C10 0.0240(15) 0.0276(16) 0.0256(14) -0.0180(13) -0.0082(12) 0.0075(12)
C11 0.0164(14) 0.0352(17) 0.0230(14) -0.0171(13) -0.0045(11) 0.0066(12)
C12 0.0166(13) 0.0243(15) 0.0222(13) -0.0105(12) -0.0020(11) 0.0000(12)
C13 0.0164(13) 0.0194(14) 0.0189(13) -0.0107(11) -0.0074(10) 0.0040(11)
C14 0.0163(13) 0.0213(14) 0.0182(13) -0.0101(12) -0.0061(10) 0.0003(11)
C15 0.0160(13) 0.0154(13) 0.0195(13) -0.0087(11) -0.0020(10) -0.0018(11)
O21 0.0238(10) 0.0341(12) 0.0291(10) -0.0214(10) -0.0113(8) 0.0068(9)
O22 0.0228(10) 0.0297(12) 0.0311(11) -0.0214(10) -0.0074(8) 0.0066(9)
O23 0.0183(10) 0.0184(10) 0.0225(9) -0.0114(8) -0.0018(8) 0.0018(8)
O24 0.0276(11) 0.0191(11) 0.0243(10) -0.0092(9) -0.0016(8) -0.0001(9)
C21 0.0187(13) 0.0158(14) 0.0175(12) -0.0070(11) 0.0004(10) -0.0014(11)
C22 0.0209(14) 0.0148(14) 0.0176(13) -0.0059(11) 0.0004(11) 0.0001(11)
C23 0.0226(14) 0.0199(15) 0.0196(13) -0.0089(12) -0.0031(11) -0.0005(12)
C24 0.0350(17) 0.0203(15) 0.0171(13) -0.0101(12) -0.0043(12) 0.0005(13)
C25 0.0276(15) 0.0217(15) 0.0202(13) -0.0106(12) 0.0026(12) 0.0005(12)
C26 0.0200(14) 0.0179(14) 0.0212(13) -0.0068(12) -0.0009(11) 0.0008(11)
C27 0.0185(14) 0.0157(14) 0.0209(13) -0.0073(12) -0.0028(11) -0.0010(11)
C28 0.0202(14) 0.0212(15) 0.0225(14) -0.0125(12) -0.0093(11) 0.0043(12)
C29 0.0320(17) 0.0262(16) 0.0254(15) -0.0146(13) -0.0026(13) 0.0070(13)

loop_
_geom_bond_atom_site_label_1
_geom_bond_atom_site_label_2
_geom_bond_distance
_geom_bond_site_symmetry_2
_geom_bond_publ_flag
O1 C15 1.249(3) . ?
N1 C15 1.366(3) . ?
N1 C13 1.439(3) . ?
N1 C6 1.441(3) . ?
N2 C15 1.341(3) . ?
C1 C6 1.384(3) . ?
C1 C2 1.387(4) . ?
C2 C3 1.384(4) . ?
C3 C4 1.383(4) . ?
C4 C5 1.408(3) . ?
C5 C6 1.396(4) . ?
C5 C7 1.464(4) . ?
C7 C8 1.341(4) . ?
C8 C14 1.466(3) . ?
C9 C10 1.379(4) . ?
C9 C14 1.406(4) . ?
C10 C11 1.389(4) . ?
C11 C12 1.387(4) . ?
C12 C13 1.391(3) . ?
C13 C14 1.398(4) . ?
O21 C27 1.323(3) . ?
O22 C27 1.218(3) . ?
O23 C28 1.366(3) . ?
O23 C22 1.397(3) . ?
O24 C28 1.201(3) . ?
C21 C22 1.402(4) . ?
C21 C26 1.403(4) . ?
C21 C27 1.492(4) . ?
C22 C23 1.382(4) . ?
C23 C24 1.390(4) . ?
C24 C25 1.388(4) . ?
C25 C26 1.391(4) . ?
C28 C29 1.491(4) . ?

loop_
_cod_related_entry_id
_cod_related_entry_database
_cod_related_entry_code
1 ChemSpider 30659958
